data_1504968
loop_
_publ_author_name
'Kashiwabara, Taigo'
'Fuse, Kouichiro'
'Hua, Ruimao'
'Tanaka, Masato'

_publ_section_title
;
 Rhodium-complex-catalyzed addition reactions of chloroacetyl chlorides to
 alkynes.
;
_journal_issue 23
_journal_name_full 'Organic letters'
_journal_page_first 5469
_journal_page_last 5472
_journal_paper_doi 10.1021/ol802260w
_journal_volume 10
_journal_year 2008
_chemical_formula_moiety 'C9 H20 Cl3 O2 P2 Rh '
_chemical_formula_sum 'C9 H20 Cl3 O2 P2 Rh'
_chemical_formula_weight 431.47
_space_group_IT_number 14
_symmetry_cell_setting monoclinic
_symmetry_Int_Tables_number 14
_symmetry_space_group_name_Hall '-P 2yab'
_symmetry_space_group_name_H-M 'P 1 21/a 1'
_cell_angle_alpha 90
_cell_angle_beta 98.139(3)
_cell_angle_gamma 90
_cell_formula_units_Z 4
_cell_length_a 11.563(3)
_cell_length_b 12.755(3)
_cell_length_c 11.583(3)
_cell_measurement_reflns_used 4662
_cell_measurement_temperature 113.1
_cell_measurement_theta_max 27.5
_cell_measurement_theta_min 3.7
_cell_volume 1691.1(7)
_computing_cell_refinement CrystalClear
_computing_data_collection CrystalClear
_computing_data_reduction CrystalStructure
_computing_publication_material 'CrystalStructure 3.6.0'
_computing_structure_refinement CRYSTALS
_computing_structure_solution SIR97
_diffrn_detector_area_resol_mean 7.31
_diffrn_measured_fraction_theta_full 0.9845
_diffrn_measured_fraction_theta_max 0.9845
_diffrn_measurement_device_type 'Rigaku Saturn'
_diffrn_measurement_method \w
_diffrn_radiation_type 'Mo K\a'
_diffrn_radiation_wavelength 0.7107
_diffrn_reflns_av_R_equivalents 0.028
_diffrn_reflns_limit_h_max 15
_diffrn_reflns_limit_h_min -15
_diffrn_reflns_limit_k_max 15
_diffrn_reflns_limit_k_min -16
_diffrn_reflns_limit_l_max 15
_diffrn_reflns_limit_l_min -11
_diffrn_reflns_number 12548
_diffrn_reflns_theta_full 27.47
_diffrn_reflns_theta_max 27.47
_exptl_absorpt_coefficient_mu 1.659
_exptl_absorpt_correction_T_max 0.718
_exptl_absorpt_correction_T_min 0.645
_exptl_absorpt_correction_type multi-scan
_exptl_absorpt_process_details 'Jacobson, R. (1998) Private communication'
_exptl_crystal_colour paleYellow
_exptl_crystal_density_diffrn 1.695
_exptl_crystal_density_method 'not measured'
_exptl_crystal_description prism
_exptl_crystal_F_000 864.00
_exptl_crystal_size_max 0.25
_exptl_crystal_size_mid 0.20
_exptl_crystal_size_min 0.20
_refine_diff_density_max 0.94
_refine_diff_density_min -1.41
_refine_ls_extinction_method none
_refine_ls_goodness_of_fit_ref 0.988
_refine_ls_hydrogen_treatment refall
_refine_ls_number_parameters 174
_refine_ls_number_reflns 2847
_refine_ls_R_factor_gt 0.0440
_refine_ls_shift/su_max 0.0000
_refine_ls_structure_factor_coef F
_refine_ls_weighting_details 'w = 1/[0.0010Fo^2^ + 3.0000\s(Fo^2^) + 0.5000]'
_refine_ls_weighting_scheme calc
_refine_ls_wR_factor_ref 0.0580
_reflns_number_gt 2847
_reflns_number_total 3825
_reflns_threshold_expression F^2^>2.0\s(F^2^)
_cod_data_source_file ol802260w_si_002.cif
_cod_data_source_block '__8-PMe3'
_cod_original_cell_volume 1691.0(8)
_cod_original_formula_sum 'C9 H20 Cl3 O2 P2 Rh '
_cod_database_code 1504968

loop_
_symmetry_equiv_pos_site_id
_symmetry_equiv_pos_as_xyz
1 +X,+Y,+Z
2 1/2-X,1/2+Y,-Z
3 -X,-Y,-Z
4 1/2+X,1/2-Y,+Z

loop_
_atom_site_label
_atom_site_type_symbol
_atom_site_fract_x
_atom_site_fract_y
_atom_site_fract_z
_atom_site_U_iso_or_equiv
_atom_site_adp_type
_atom_site_occupancy
_atom_site_symmetry_multiplicity
_atom_site_calc_flag
_atom_site_refinement_flags
Rh1 Rh 0.75481(3) 0.03003(3) 0.76263(4) 0.02180(12) Uani 1.00 1 d .
Cl1 Cl 0.57358(12) 0.12564(12) 0.7916(2) 0.0366(4) Uani 1.00 1 d .
Cl2 Cl 0.87039(12) 0.12820(12) 0.91150(13) 0.0317(4) Uani 1.00 1 d .
Cl3 Cl 1.1277(2) -0.0856(2) 0.7186(2) 0.0721(7) Uani 1.00 1 d .
P1 P 0.7089(1) -0.08886(13) 0.9047(2) 0.0372(5) Uani 1.00 1 d .
P2 P 0.78966(12) 0.16113(12) 0.62782(13) 0.0251(4) Uani 1.00 1 d .
O1 O 0.8955(5) -0.1218(4) 0.6469(5) 0.061(2) Uani 1.00 1 d .
O2 O 0.6096(5) -0.0912(4) 0.5784(5) 0.061(2) Uani 1.00 1 d .
C1 C 0.8955(6) -0.0538(5) 0.7239(7) 0.047(2) Uani 1.00 1 d .
C2 C 1.0138(6) -0.0277(5) 0.7843(6) 0.043(2) Uani 1.00 1 d .
C3 C 0.6625(6) -0.0472(6) 0.6463(7) 0.043(2) Uani 1.00 1 d .
C4 C 0.6834(8) -0.0251(6) 1.0366(7) 0.066(3) Uani 1.00 1 d .
C5 C 0.5724(6) -0.1591(6) 0.8614(8) 0.064(3) Uani 1.00 1 d .
C6 C 0.8173(6) -0.1885(6) 0.9482(7) 0.058(2) Uani 1.00 1 d .
C7 C 0.6913(6) 0.1521(5) 0.4915(6) 0.041(2) Uani 1.00 1 d .
C8 C 0.7688(5) 0.2915(5) 0.6778(6) 0.037(2) Uani 1.00 1 d .
C9 C 0.9342(5) 0.1634(5) 0.5852(6) 0.037(2) Uani 1.00 1 d .
H1 H 1.0198 -0.0523 0.8624 0.051 Uiso 1.00 1 c R
H2 H 1.0232 0.0463 0.7845 0.051 Uiso 1.00 1 c R
H3 H 0.7552 -0.0200 1.0876 0.082 Uiso 1.00 1 c R
H4 H 0.6291 -0.0645 1.0732 0.082 Uiso 1.00 1 c R
H5 H 0.6531 0.0432 1.0190 0.082 Uiso 1.00 1 c R
H6 H 0.5090 -0.1211 0.8849 0.076 Uiso 1.00 1 c R
H7 H 0.5768 -0.2264 0.8970 0.076 Uiso 1.00 1 c R
H8 H 0.5605 -0.1669 0.7790 0.076 Uiso 1.00 1 c R
H9 H 0.8004 -0.2478 0.8991 0.069 Uiso 1.00 1 c R
H10 H 0.8157 -0.2083 1.0270 0.069 Uiso 1.00 1 c R
H11 H 0.8927 -0.1623 0.9400 0.069 Uiso 1.00 1 c R
H12 H 0.7247 0.1079 0.4391 0.049 Uiso 1.00 1 c R
H13 H 0.6783 0.2198 0.4580 0.049 Uiso 1.00 1 c R
H14 H 0.6191 0.1233 0.5064 0.049 Uiso 1.00 1 c R
H15 H 0.6900 0.3124 0.6552 0.044 Uiso 1.00 1 c R
H16 H 0.8193 0.3377 0.6443 0.044 Uiso 1.00 1 c R
H17 H 0.7867 0.2938 0.7604 0.044 Uiso 1.00 1 c R
H18 H 0.9833 0.2077 0.6368 0.045 Uiso 1.00 1 c R
H19 H 0.9296 0.1894 0.5079 0.045 Uiso 1.00 1 c R
H20 H 0.9655 0.0944 0.5887 0.045 Uiso 1.00 1 c R

loop_
_atom_site_aniso_label
_atom_site_aniso_U_11
_atom_site_aniso_U_22
_atom_site_aniso_U_33
_atom_site_aniso_U_12
_atom_site_aniso_U_13
_atom_site_aniso_U_23
Rh1 0.0151(2) 0.0217(2) 0.0288(3) -0.0015(2) 0.0040(2) 0.0017(2)
Cl1 0.0201(7) 0.0411(9) 0.0504(10) 0.0086(6) 0.0118(7) 0.0130(7)
Cl2 0.0268(7) 0.0364(8) 0.0310(8) 0.0017(6) 0.0007(6) -0.0049(6)
Cl3 0.0464(12) 0.107(2) 0.065(1) 0.0185(12) 0.0147(10) -0.0130(13)
P1 0.0238(8) 0.0345(9) 0.0543(11) -0.0010(7) 0.0088(7) 0.0205(8)
P2 0.0193(7) 0.0293(8) 0.0272(8) -0.0022(6) 0.0043(6) 0.0022(6)
O1 0.104(5) 0.030(3) 0.054(3) -0.011(3) 0.020(3) -0.032(2)
O2 0.069(4) 0.053(3) 0.059(4) -0.024(3) 0.003(3) -0.025(3)
C1 0.033(4) 0.038(4) 0.077(6) 0.007(3) 0.027(4) 0.017(4)
C2 0.042(4) 0.046(4) 0.040(4) 0.011(3) 0.002(3) 0.002(3)
C3 0.037(4) 0.043(4) 0.049(4) -0.006(3) 0.009(3) 0.003(4)
C4 0.079(6) 0.072(6) 0.053(5) 0.003(5) 0.033(5) 0.026(5)
C5 0.027(4) 0.064(5) 0.098(7) -0.015(4) 0.003(4) 0.040(5)
C6 0.038(4) 0.049(4) 0.084(6) 0.003(4) 0.003(4) 0.041(4)
C7 0.038(4) 0.048(4) 0.036(4) -0.004(3) -0.002(3) 0.005(3)
C8 0.032(4) 0.029(3) 0.050(4) -0.000(3) 0.007(3) 0.007(3)
C9 0.028(3) 0.038(4) 0.047(4) -0.003(3) 0.015(3) 0.005(3)

loop_
_atom_type_symbol
_atom_type_description
_atom_type_scat_dispersion_real
_atom_type_scat_dispersion_imag
_atom_type_scat_source
C C 0.003 0.002
;
International Tables for Crystallography
(1992, Vol. C, Tables 4.2.6.8 and 6.1.1.4)
;
H H 0.000 0.000
;
International Tables for Crystallography
(1992, Vol. C, Table 6.1.1.4)
;
O O 0.011 0.006
;
International Tables for Crystallography
(1992, Vol. C, Tables 4.2.6.8 and 6.1.1.4)
;
Rh Rh -1.118 0.919
;
International Tables for Crystallography
(1992, Vol. C, Tables 4.2.6.8 and 6.1.1.4)
;
P P 0.102 0.094
;
International Tables for Crystallography
(1992, Vol. C, Tables 4.2.6.8 and 6.1.1.4)
;
Cl Cl 0.148 0.159
;
International Tables for Crystallography
(1992, Vol. C, Tables 4.2.6.8 and 6.1.1.4)
;

loop_
_geom_angle_atom_site_label_1
_geom_angle_atom_site_label_2
_geom_angle_atom_site_label_3
_geom_angle
Cl(2) Rh(1) Cl(1) 92.38(5)
P(1) Rh(1) Cl(1) 86.78(6)
P(2) Rh(1) Cl(1) 88.16(5)
C(1) Rh(1) Cl(1) 174.5(2)
C(3) Rh(1) Cl(1) 87.1(2)
P(1) Rh(1) Cl(2) 89.51(6)
P(2) Rh(1) Cl(2) 88.60(5)
C(1) Rh(1) Cl(2) 92.9(2)
C(3) Rh(1) Cl(2) 179.4(2)
P(2) Rh(1) P(1) 174.53(6)
C(1) Rh(1) P(1) 94.7(2)
C(3) Rh(1) P(1) 90.1(2)
Rh(1) P(1) C(4) 112.6(3)
Rh(1) P(1) C(5) 113.3(3)
Rh(1) P(1) C(6) 115.6(3)
C(1) Rh(1) P(2) 90.6(2)
C(3) Rh(1) P(2) 91.7(2)
Rh(1) P(2) C(7) 112.7(2)
Rh(1) P(2) C(8) 113.6(2)
Rh(1) P(2) C(9) 116.3(2)
Rh(1) C(1) O(1) 127.0(5)
C(3) Rh(1) C(1) 87.6(3)
Rh(1) C(1) C(2) 119.1(5)
Rh(1) C(3) O(2) 179.3(6)
Cl(3) C(2) C(1) 113.3(5)
C(5) P(1) C(4) 102.6(4)
C(6) P(1) C(4) 105.9(4)
C(6) P(1) C(5) 105.7(3)
C(8) P(2) C(7) 104.1(3)
C(9) P(2) C(7) 104.7(3)
C(9) P(2) C(8) 104.2(3)
O(1) C(1) C(2) 113.7(6)
Cl(3) C(2) H(1) 108.2117
Cl(3) C(2) H(2) 108.8115
P(1) C(4) H(5) 109.4989
P(1) C(4) H(3) 109.0686
P(1) C(4) H(4) 109.8377
P(1) C(5) H(6) 110.0502
P(1) C(5) H(7) 109.4414
P(1) C(5) H(8) 108.9192
P(1) C(6) H(9) 108.4605
P(1) C(6) H(10) 110.3769
P(1) C(6) H(11) 109.5684
P(2) C(7) H(12) 109.4448
P(2) C(7) H(13) 109.9796
P(2) C(7) H(14) 108.9796
P(2) C(8) H(17) 109.5427
P(2) C(8) H(15) 109.8559
P(2) C(8) H(16) 109.0073
P(2) C(9) H(18) 109.3866
P(2) C(9) H(19) 109.4540
P(2) C(9) H(20) 109.5681
C(1) C(2) H(1) 108.2539
C(1) C(2) H(2) 108.7849
H(2) C(2) H(1) 109.4588
H(5) C(4) H(3) 109.4721
H(4) C(4) H(3) 109.4753
H(5) C(4) H(4) 109.4737
H(7) C(5) H(6) 109.4701
H(8) C(5) H(6) 109.4729
H(8) C(5) H(7) 109.4716
H(10) C(6) H(9) 109.4693
H(11) C(6) H(9) 109.4715
H(11) C(6) H(10) 109.4749
H(13) C(7) H(12) 109.4760
H(14) C(7) H(12) 109.4738
H(14) C(7) H(13) 109.4719
H(17) C(8) H(15) 109.4730
H(16) C(8) H(15) 109.4703
H(17) C(8) H(16) 109.4769
H(19) C(9) H(18) 109.4734
H(20) C(9) H(18) 109.4789
H(20) C(9) H(19) 109.4663

loop_
_geom_bond_atom_site_label_1
_geom_bond_atom_site_label_2
_geom_bond_distance
Rh(1) Cl(1) 2.488(2)
Rh(1) Cl(2) 2.382(1)
Rh(1) P(1) 2.353(2)
Rh(1) P(2) 2.361(2)
Rh(1) C(1) 2.049(7)
Rh(1) C(3) 1.876(7)
Cl(3) C(2) 1.774(8)
P(1) C(4) 1.791(9)
P(1) C(5) 1.823(7)
P(1) C(6) 1.806(7)
P(2) C(7) 1.814(6)
P(2) C(8) 1.788(6)
P(2) C(9) 1.808(6)
O(1) C(1) 1.244(9)
O(2) C(3) 1.082(9)
C(1) C(2) 1.483(9)
C(2) H(1) 0.9500
C(2) H(2) 0.9500
C(4) H(3) 0.9500
C(4) H(4) 0.9500
C(4) H(5) 0.9500
C(5) H(6) 0.9501
C(5) H(7) 0.9500
C(5) H(8) 0.9499
C(6) H(9) 0.9500
C(6) H(10) 0.9500
C(6) H(11) 0.9500
C(7) H(12) 0.9500
C(7) H(13) 0.9500
C(7) H(14) 0.9500
C(8) H(15) 0.9500
C(8) H(16) 0.9500
C(8) H(17) 0.9500
C(9) H(18) 0.9500
C(9) H(19) 0.9500
C(9) H(20) 0.9500

loop_
_geom_torsion_atom_site_label_1
_geom_torsion_atom_site_label_2
_geom_torsion_atom_site_label_3
_geom_torsion_atom_site_label_4
_geom_torsion
Cl(1) Rh(1) P(1) C(6) -174.5(3)
